data_2001158
loop_
_publ_author_name
'Clegg, W.'
'Hunt, P. A.'
'Straughan, B. P.'

_publ_section_title
;
 Dilithium zinc crotonate, a mixed-metal sheet polymeric structure
;
_journal_issue 12
_journal_name_full 'Acta Crystallographica Section C'
_journal_page_first 2109
_journal_page_last 2112
_journal_paper_doi 10.1107/S0108270193006985
_journal_volume 49
_journal_year 1993
_chemical_formula_sum 'C16 H20 Li2 O8 Zn'
_chemical_formula_weight 419.57
_chemical_name_systematic
;
 ?
;
_space_group_IT_number 14
_symmetry_cell_setting monoclinic
_symmetry_space_group_name_Hall '-P 2ybc'
_symmetry_space_group_name_H-M 'P 1 21/c 1'
_cell_angle_alpha 90.00
_cell_angle_beta 111.62(2)
_cell_angle_gamma 90.00
_cell_formula_units_Z 4
_cell_length_a 10.730(2)
_cell_length_b 21.081(4)
_cell_length_c 9.868(2)
_cell_measurement_reflns_used 32
_cell_measurement_temperature 295.0(10)
_cell_measurement_theta_max 20.02
_cell_measurement_theta_min 15.86
_cell_volume 2075.1(8)
_computing_cell_refinement DIF4
_computing_data_collection 'DIF4 (Stoe & Cie, 1988)'
_computing_data_reduction 'local programs'
_computing_molecular_graphics SHELXTL/PC
_computing_publication_material 'local programs'
_computing_structure_refinement 'SHELXL93 (Sheldrick, 1992)'
_computing_structure_solution 'SHELXTL/PC (Sheldrick, 1990)'
_diffrn_ambient_temperature 295.0(10)
_diffrn_measurement_device 'Stoe-Siemens diffractometer'
_diffrn_measurement_method '\w/\q scans with on-line profile fitting (Clegg, 1981)'
_diffrn_radiation_monochromator graphite
_diffrn_radiation_source 'fine-focus sealed tube'
_diffrn_radiation_type CuK\a
_diffrn_radiation_wavelength 1.54184
_diffrn_reflns_av_R_equivalents 0.0348
_diffrn_reflns_av_sigmaI/netI 0.0315
_diffrn_reflns_limit_h_max 12
_diffrn_reflns_limit_h_min -12
_diffrn_reflns_limit_k_max 12
_diffrn_reflns_limit_k_min -24
_diffrn_reflns_limit_l_max 11
_diffrn_reflns_limit_l_min -11
_diffrn_reflns_number 4453
_diffrn_reflns_theta_max 64.96
_diffrn_reflns_theta_min 4.19
_diffrn_standards_decay_% 1
_diffrn_standards_interval_time 60
_diffrn_standards_number 3
_exptl_absorpt_coefficient_mu 1.963
_exptl_absorpt_correction_T_max 0.603
_exptl_absorpt_correction_T_min 0.379
_exptl_absorpt_correction_type empirical
_exptl_crystal_colour colourless
_exptl_crystal_density_diffrn 1.343
_exptl_crystal_F_000 864
_exptl_crystal_size_max 0.64
_exptl_crystal_size_mid 0.56
_exptl_crystal_size_min 0.12
_refine_diff_density_max 0.36
_refine_diff_density_min -0.35
_refine_ls_extinction_coef 0.0014(2)
_refine_ls_extinction_method 'SHELXL92 (Sheldrick, 1992)'
_refine_ls_goodness_of_fit_all 1.046
_refine_ls_goodness_of_fit_obs 1.046
_refine_ls_matrix_type full
_refine_ls_number_parameters 249
_refine_ls_number_reflns 3491
_refine_ls_number_restraints 0
_refine_ls_restrained_S_all 1.049
_refine_ls_restrained_S_obs 1.054
_refine_ls_R_factor_all 0.0413
_refine_ls_R_factor_obs 0.0378
_refine_ls_shift/esd_max <0.001
_refine_ls_shift/esd_mean 0.000
_refine_ls_structure_factor_coef Fsqd
_refine_ls_weighting_details 'w = 1/[s^2^(Fo^2^) + (0.0619P)^2^ + 0.6672P] where P = (Fo^2^+ 2Fc^2^)/3'
_refine_ls_weighting_scheme calc
_refine_ls_wR_factor_all 0.1064
_refine_ls_wR_factor_obs 0.1064
_reflns_number_observed 3193
_reflns_number_total 3492
_reflns_observed_criterion >2sigma(I)
_cod_data_source_file mu1063.cif
_cod_data_source_block lizncrot
_cod_depositor_comments
;
The following automatic conversions were performed:

'_refine_ls_weighting_scheme' value 'calc w = 1/[s^2^(Fo^2^) +
(0.0619P)^2^ + 0.6672P] where P = (Fo^2^+ 2Fc^2^)/3' was changed to
'calc'. New tag '_refine_ls_weighting_details' was created. The value
of the new tag was set to 'w = 1/[s^2^(Fo^2^) + (0.0619P)^2^ +
0.6672P] where P = (Fo^2^+ 2Fc^2^)/3'.

Automatic conversion script
Id: cif_fix_values 3143 2015-03-26 13:38:13Z robertas 
;
_cod_original_cell_volume 2075.1(7)
_cod_original_sg_symbol_H-M P21/c
_cod_database_code 2001158

loop_
_symmetry_equiv_pos_as_xyz
'x, y, z'
'-x, y+1/2, -z+1/2'
'-x, -y, -z'
'x, -y-1/2, z-1/2'

loop_
_atom_site_aniso_label
_atom_site_aniso_U_11
_atom_site_aniso_U_22
_atom_site_aniso_U_33
_atom_site_aniso_U_12
_atom_site_aniso_U_13
_atom_site_aniso_U_23
Zn 0.0592(2) 0.0326(2) 0.0495(2) 0.00635(12) 0.0269(2) 0.00183(11)
Li1 0.064(2) 0.033(2) 0.083(3) 0.008(2) 0.031(2) 0.006(2)
Li2 0.076(3) 0.041(2) 0.053(2) 0.004(2) 0.034(2) 0.005(2)
O11 0.0663(10) 0.0437(9) 0.0624(10) 0.0113(8) 0.0368(9) 0.0102(8)
O12 0.0865(13) 0.0435(10) 0.0904(14) 0.0132(9) 0.0492(12) 0.0112(9)
C11 0.0607(14) 0.0467(13) 0.0570(14) 0.0062(11) 0.0274(12) 0.0049(11)
C12 0.074(2) 0.0553(15) 0.078(2) 0.0123(13) 0.044(2) 0.0175(13)
C13 0.082(2) 0.084(2) 0.081(2) 0.012(2) 0.045(2) 0.017(2)
C14 0.102(3) 0.149(4) 0.133(4) 0.008(3) 0.077(3) 0.042(3)
O21 0.0545(9) 0.0398(9) 0.0737(11) 0.0059(7) 0.0230(8) -0.0018(8)
O22 0.0553(9) 0.0356(8) 0.0853(13) 0.0042(7) 0.0277(9) -0.0001(8)
C21 0.0540(13) 0.0386(12) 0.0544(13) 0.0021(10) 0.0210(11) -0.0016(10)
C22 0.0576(14) 0.0511(15) 0.074(2) -0.0009(11) 0.0235(13) -0.0047(13)
C23 0.065(2) 0.051(2) 0.084(2) -0.0041(12) 0.0271(15) -0.0008(14)
C24 0.085(2) 0.067(2) 0.097(2) -0.024(2) 0.037(2) -0.008(2)
O31 0.0646(10) 0.0442(9) 0.0549(10) 0.0073(8) 0.0175(8) 0.0031(7)
O32 0.103(2) 0.0524(10) 0.0611(12) 0.0139(11) 0.0350(11) 0.0109(9)
C31 0.0622(14) 0.0375(12) 0.0554(14) -0.0052(10) 0.0141(12) 0.0026(10)
C32 0.068(2) 0.057(2) 0.080(2) 0.0017(13) 0.0103(15) 0.0179(15)
C33 0.066(2) 0.090(2) 0.082(2) -0.019(2) 0.003(2) 0.036(2)
C34 0.074(2) 0.140(4) 0.138(4) -0.018(2) -0.009(2) 0.093(3)
O41 0.0695(10) 0.0417(8) 0.0516(9) 0.0116(7) 0.0317(8) 0.0012(7)
O42 0.0864(13) 0.0814(14) 0.0533(11) 0.0292(11) 0.0406(10) 0.0139(9)
C41 0.0552(13) 0.0454(13) 0.0460(13) 0.0047(10) 0.0233(10) -0.0018(10)
C42 0.071(2) 0.059(2) 0.0544(14) 0.0186(13) 0.0320(13) 0.0014(12)
C43 0.095(2) 0.076(2) 0.070(2) 0.036(2) 0.029(2) 0.002(2)
C44 0.119(3) 0.111(3) 0.116(3) 0.063(3) 0.031(3) -0.018(3)

loop_
_atom_site_label
_atom_site_fract_x
_atom_site_fract_y
_atom_site_fract_z
_atom_site_U_iso_or_equiv
_atom_site_thermal_displace_type
_atom_site_calc_flag
_atom_site_refinement_flags
_atom_site_occupancy
_atom_site_disorder_group
_atom_site_type_symbol
Zn 0.15152(3) 0.339332(13) -0.00572(3) 0.0452(2) Uani d . 1 . Zn
Li1 -0.0322(4) 0.4395(2) -0.0116(6) 0.059(2) Uani d . 1 . Li
Li2 0.1716(5) 0.2148(2) 0.1950(5) 0.054(3) Uani d . 1 . Li
O11 0.0736(2) 0.29477(8) 0.1190(2) 0.0538(10) Uani d . 1 . O
O12 -0.0505(2) 0.37873(8) 0.1195(2) 0.0688(13) Uani d . 1 . O
C11 -0.0193(3) 0.32282(12) 0.1499(3) 0.0532(14) Uani d . 1 . C
C12 -0.0904(3) 0.28335(13) 0.2229(3) 0.065(2) Uani d . 1 . C
H12 -0.0582(3) 0.24310(13) 0.2514(3) 0.078 Uiso calc R 1 . H
C13 -0.1937(3) 0.3012(2) 0.2493(4) 0.078(2) Uani d . 1 . C
H13 -0.2230(3) 0.3422(2) 0.2240(4) 0.094 Uiso calc R 1 . H
C14 -0.2710(4) 0.2618(2) 0.3174(6) 0.119(3) Uani d . 1 . C
H14A -0.3636(10) 0.2588(16) 0.2511(19) 0.178 Uiso calc R 1 . H
H14B -0.267(3) 0.2813(11) 0.408(2) 0.178 Uiso calc R 1 . H
H14C -0.232(3) 0.2196(6) 0.337(4) 0.178 Uiso calc R 1 . H
O21 0.2820(2) 0.40657(8) 0.0783(2) 0.0562(9) Uani d . 1 . O
O22 0.1400(2) 0.48640(7) 0.0521(2) 0.0582(9) Uani d . 1 . O
C21 0.2552(2) 0.46521(11) 0.0766(3) 0.0487(13) Uani d . 1 . C
C22 0.3708(3) 0.50830(13) 0.1022(3) 0.0612(14) Uani d . 1 . C
H22 0.4546(3) 0.49006(13) 0.1350(3) 0.073 Uiso calc R 1 . H
C23 0.3652(3) 0.56903(13) 0.0828(3) 0.067(2) Uani d . 1 . C
H23 0.2821(3) 0.58763(13) 0.0569(3) 0.080 Uiso calc R 1 . H
C24 0.4805(3) 0.6121(2) 0.0981(4) 0.082(2) Uani d . 1 . C
H24A 0.4805(17) 0.6473(7) 0.161(2) 0.123 Uiso calc R 1 . H
H24B 0.4719(15) 0.6281(10) 0.0030(6) 0.123 Uiso calc R 1 . H
H24C 0.5638(4) 0.5887(4) 0.140(3) 0.123 Uiso calc R 1 . H
O31 -0.0008(2) 0.38424(8) -0.1547(2) 0.0559(10) Uani d . 1 . O
O32 0.0638(2) 0.35895(9) -0.3362(2) 0.071(2) Uani d . 1 . O
C31 -0.0061(3) 0.39019(11) -0.2872(3) 0.0538(14) Uani d . 1 . C
C32 -0.1040(3) 0.43727(14) -0.3780(4) 0.073(2) Uani d . 1 . C
H32 -0.1534(3) 0.46019(14) -0.3362(4) 0.088 Uiso calc R 1 . H
C33 -0.1232(3) 0.4477(2) -0.5148(4) 0.086(2) Uani d . 1 . C
H33 -0.0727(3) 0.4242(2) -0.5543(4) 0.103 Uiso calc R 1 . H
C34 -0.2192(4) 0.4941(2) -0.6129(5) 0.131(2) Uani d . 1 . C
H34A -0.295(2) 0.4715(3) -0.682(3) 0.197 Uiso calc R 1 . H
H34B -0.1744(13) 0.5186(15) -0.665(4) 0.197 Uiso calc R 1 . H
H34C -0.251(3) 0.5224(13) -0.5553(7) 0.197 Uiso calc R 1 . H
O41 0.2405(2) 0.27953(7) -0.0925(2) 0.0516(10) Uani d . 1 . O
O42 0.3023(2) 0.22212(10) 0.1090(2) 0.0695(13) Uani d . 1 . O
C41 0.3043(2) 0.23271(11) -0.0123(3) 0.0475(13) Uani d . 1 . C
C42 0.3818(3) 0.19225(13) -0.0741(3) 0.059(2) Uani d . 1 . C
H42 0.3888(3) 0.20415(13) -0.1607(3) 0.071 Uiso calc R 1 . H
C43 0.4403(4) 0.1409(2) -0.0121(4) 0.081(2) Uani d . 1 . C
H43 0.4323(4) 0.1301(2) 0.0746(4) 0.097 Uiso calc R 1 . H
C44 0.5204(4) 0.0971(2) -0.0684(5) 0.119(3) Uani d . 1 . C
H44A 0.479(2) 0.0554(5) -0.086(4) 0.178 Uiso calc R 1 . H
H44B 0.6110(11) 0.0938(14) 0.0029(19) 0.178 Uiso calc R 1 . H
H44C 0.523(3) 0.1137(9) -0.159(2) 0.178 Uiso calc R 1 . H

loop_
_atom_type_symbol
_atom_type_description
_atom_type_scat_dispersion_real
_atom_type_scat_dispersion_imag
_atom_type_scat_source
C C 0.0181 0.0091 'International Tables for Crystallography (1992,Vol C Tables 4.2.6.8, 6.1.1.4)'
H H 0.0000 0.0000 'International Tables for Crystallography (1992,Vol C Tables 4.2.6.8, 6.1.1.4)'
O O 0.0492 0.0322 'International Tables for Crystallography (1992,Vol C Tables 4.2.6.8, 6.1.1.4)'
Li Li 0.0008 0.0003 'International Tables for Crystallography (1992,Vol C Tables 4.2.6.8, 6.1.1.4)'
Zn Zn -1.5491 0.6778 'International Tables for Crystallography (1992,Vol C Tables 4.2.6.8, 6.1.1.4)'

loop_
_geom_angle_atom_site_label_1
_geom_angle_atom_site_label_2
_geom_angle_atom_site_label_3
_geom_angle_site_symmetry_1
_geom_angle_site_symmetry_3
_geom_angle
_geom_angle_publ_flag
O21 Zn O41 . . 105.32(7) yes
O21 Zn O11 . . 119.09(8) yes
O41 Zn O11 . . 110.81(7) yes
O21 Zn O31 . . 103.54(7) yes
O41 Zn O31 . . 112.52(7) yes
O11 Zn O31 . . 105.50(7) yes
O12 Li1 O22 . 3_565 119.7(2) yes
O12 Li1 O31 . . 100.4(2) yes
O22 Li1 O31 3_565 . 126.4(3) yes
O12 Li1 O22 . . 116.3(3) yes
O22 Li1 O22 3_565 . 94.6(2) yes
O31 Li1 O22 . . 97.9(2) yes
O32 Li2 O42 4_566 . 120.2(2) yes
O32 Li2 O41 4_566 4_566 101.1(2) yes
O42 Li2 O41 . 4_566 115.2(2) yes
O32 Li2 O11 4_566 . 115.4(2) yes
O42 Li2 O11 . . 98.0(2) yes
O41 Li2 O11 4_566 . 107.0(2) yes
C11 O11 Zn . . 118.3(2) yes
C11 O11 Li2 . . 130.6(2) yes
Zn O11 Li2 . . 110.77(14) yes
C11 O12 Li1 . . 136.9(2) yes
O12 C11 O11 . . 123.2(2) ?
O12 C11 C12 . . 120.8(2) ?
O11 C11 C12 . . 116.0(2) ?
C13 C12 C11 . . 124.8(3) ?
C12 C13 C14 . . 126.1(3) ?
C21 O21 Zn . . 125.4(2) yes
C21 O22 Li1 . 3_565 144.8(2) yes
C21 O22 Li1 . . 128.5(2) yes
Li1 O22 Li1 3_565 . 85.4(2) yes
O22 C21 O21 . . 123.6(2) ?
O22 C21 C22 . . 121.3(2) ?
O21 C21 C22 . . 115.0(2) ?
C23 C22 C21 . . 126.3(3) ?
C22 C23 C24 . . 126.5(3) ?
C31 O31 Li1 . . 135.9(2) yes
C31 O31 Zn . . 120.8(2) yes
Li1 O31 Zn . . 93.6(2) yes
C31 O32 Li2 . 4_565 143.5(2) yes
O32 C31 O31 . . 122.8(2) ?
O32 C31 C32 . . 121.5(3) ?
O31 C31 C32 . . 115.7(3) ?
C33 C32 C31 . . 122.9(4) ?
C32 C33 C34 . . 126.1(4) ?
C41 O41 Li2 . 4_565 127.6(2) yes
C41 O41 Zn . . 117.19(14) yes
Li2 O41 Zn 4_565 . 112.15(15) yes
C41 O42 Li2 . . 137.3(2) yes
O42 C41 O41 . . 122.8(2) ?
O42 C41 C42 . . 121.0(2) ?
O41 C41 C42 . . 116.2(2) ?
C43 C42 C41 . . 122.8(3) ?
C42 C43 C44 . . 126.0(4) ?

loop_
_geom_bond_atom_site_label_1
_geom_bond_atom_site_label_2
_geom_bond_site_symmetry_2
_geom_bond_distance
_geom_bond_publ_flag
Zn O21 . 1.950(2) yes
Zn O41 . 1.959(2) yes
Zn O11 . 1.964(2) yes
Zn O31 . 1.990(2) yes
Li1 O12 . 1.882(5) yes
Li1 O22 3_565 1.896(4) yes
Li1 O31 . 1.954(5) yes
Li1 O22 . 1.982(5) yes
Li2 O32 4_566 1.894(5) yes
Li2 O42 . 1.894(5) yes
Li2 O41 4_566 1.953(5) yes
Li2 O11 . 1.983(4) yes
O11 C11 . 1.288(3) ?
O12 C11 . 1.232(3) ?
C11 C12 . 1.483(4) ?
C12 C13 . 1.285(4) ?
C13 C14 . 1.496(5) ?
O21 C21 . 1.268(3) ?
O22 C21 . 1.252(3) ?
O22 Li1 3_565 1.896(4) ?
C21 C22 . 1.482(4) ?
C22 C23 . 1.293(4) ?
C23 C24 . 1.496(4) ?
O31 C31 . 1.293(3) ?
O32 C31 . 1.224(3) ?
O32 Li2 4_565 1.894(5) ?
C31 C32 . 1.482(4) ?
C32 C33 . 1.307(5) ?
C33 C34 . 1.490(5) ?
O41 C41 . 1.292(3) ?
O41 Li2 4_565 1.952(5) ?
O42 C41 . 1.225(3) ?
C41 C42 . 1.471(3) ?
C42 C43 . 1.287(4) ?
C43 C44 . 1.501(4) ?
